data_7251779
loop_
_publ_author_name
'Watanabe, Makoto'
'Miyashita, Masato'
'Fukuda, Takashi'
'Oku, Shinya'

_publ_section_title
;
 Synthesis of 2,7-dioctylbiphenylenodithiophenes for use as organic
 semiconducting materials in solution-processed organic thin-film
 transistors
;
_journal_issue 14
_journal_name_full CrystEngComm
_journal_page_first 2234
_journal_page_last 2242
_journal_paper_doi 10.1039/D5CE01050K
_journal_volume 28
_journal_year 2026
_chemical_formula_moiety 'C32 H40 S2'
_chemical_formula_sum 'C32 H40 S2'
_chemical_formula_weight 488.76
_chemical_melting_point 413
_chemical_name_systematic 2,7-dioctylbiphenyleno[2,3-b:6,7-b']dithiophene
_space_group_crystal_system monoclinic
_space_group_IT_number 15
_space_group_name_Hall '-I 2ya'
_space_group_name_H-M_alt 'I 1 2/a 1'
_atom_sites_solution_hydrogens geom
_atom_sites_solution_primary dual
_audit_creation_date 2023-04-12
_audit_creation_method
;
Olex2 1.5-ac5-024
(compiled 2022.04.12 svn.rca3783a0 for Rigaku Oxford Diffraction, GUI svn.r6498)
;
_audit_update_record
;
2025-07-31 deposited with the CCDC.	2026-03-02 downloaded from the CCDC.
;
_cell_angle_alpha 90
_cell_angle_beta 93.015(3)
_cell_angle_gamma 90
_cell_formula_units_Z 4
_cell_length_a 10.9056(4)
_cell_length_b 4.7333(2)
_cell_length_c 52.478(2)
_cell_measurement_reflns_used 4638
_cell_measurement_temperature 100
_cell_measurement_theta_max 70.2560
_cell_measurement_theta_min 3.3580
_cell_volume 2705.14(18)
_computing_cell_refinement 'CrysAlisPro 1.171.42.70a (Rigaku OD, 2022)'
_computing_data_collection 'CrysAlisPro 1.171.42.70a (Rigaku OD, 2022)'
_computing_data_reduction 'CrysAlisPro 1.171.42.70a (Rigaku OD, 2022)'
_computing_molecular_graphics 'Olex2 1.5-ac5-024 (Dolomanov et al., 2009)'
_computing_publication_material 'Olex2 1.5-ac5-024 (Dolomanov et al., 2009)'
_computing_structure_refinement 'SHELXL 2018/3 (Sheldrick, 2015)'
_computing_structure_solution 'SHELXT 2018/2 (Sheldrick, 2018)'
_diffrn_ambient_temperature 100
_diffrn_detector 'Hybrid Pixel Array Detector'
_diffrn_detector_area_resol_mean 10.0000
_diffrn_detector_type HyPix
_diffrn_measured_fraction_theta_full 0.991
_diffrn_measured_fraction_theta_max 0.991
_diffrn_measurement_details
;
List of Runs (angles in degrees, time in seconds):

  # Type    Start    End  Width  t~exp~   \w     \q     \k     \f   Frames
#--------------------------------------------------------------------------
  1  \w    -88.00 -52.00   0.50    0.11    --   25.07 178.00  90.00   72
  2  \w    -56.00 -30.00   0.50    0.11    --   25.07 150.00  21.00   52
  3  \w     78.00 161.00   0.50    0.44    --  116.06 150.00  21.00  166
  4  \w     71.00 108.00   0.50    0.11    --   25.07 178.00 120.00   74
  5  \w     91.00 151.00   0.50    0.44    --   70.56 150.00  21.00  120
  6  \w    111.00 145.00   0.50    0.44    --   70.56 111.00 -60.00   68
  7  \w    137.00 162.00   0.50    0.44    --  116.06 138.00-150.00   50
  8  \w     93.00 172.00   0.50    0.44    --  116.06 138.00-180.00  158
  9  \w    102.00 127.00   0.50    0.44    --  116.06 138.00-150.00   50
 10  \w    137.00 162.00   0.50    0.44    --  116.06 122.00-139.00   50
 11  \w    103.00 150.00   0.50    0.44    --   70.56 111.00-180.00   94
 12  \w    106.00 165.00   0.50    0.44    --  116.06 104.00 -90.00  118
 13  \w    109.00 157.00   0.50    0.44    --  116.06 104.00  60.00   96
 14  \w     65.00 112.00   0.50    0.44    --   70.56  77.00  90.00   94
 15  \w     26.00  56.00   0.50    0.44    --   70.56  77.00  90.00   60
 16  \w     25.00  68.00   0.50    0.44    --   70.56  77.00  60.00   86
 17  \w    120.00 151.00   0.50    0.44    --   70.56  77.00  90.00   62
 18  \w    102.00 128.00   0.50    0.44    --  116.06  77.00 150.00   52
 19  \w     95.00 120.00   0.50    0.44    --  116.06  77.00 120.00   50
 20  \w     59.00  90.00   0.50    0.44    --  116.06  77.00 150.00   62
 21  \w     69.00  94.00   0.50    0.44    --  116.06  77.00 120.00   50
 22  \w     60.00  93.00   0.50    0.44    --  116.06  77.00  60.00   66
 23  \w    101.00 137.00   0.50    0.44    --  116.06  77.00  60.00   72
 24  \w    153.00 178.00   0.50    0.44    --  116.06  77.00 120.00   50
 25  \w     17.00 116.00   0.50    0.44    --   70.56  63.00 150.00  198
 26  \w     63.00  89.00   0.50    0.44    --  116.06  77.00  30.00   52
 27  \w    120.00 152.00   0.50    0.44    --   70.56  63.00 150.00   64
 28  \w     60.00 178.00   0.50    0.44    --  116.06  54.00 120.00  236
 29  \w     92.00 167.00   0.50    0.44    --  116.06  77.00  30.00  150
 30  \w    143.00 175.00   0.50    0.44    --  116.06  54.00-150.00   64
 31  \w     87.00 113.00   0.50    0.44    --  116.06  54.00-150.00   52
 32  \w     66.00 139.00   0.50    0.44    --  116.06  54.00-180.00  146
 33  \w    153.00 178.00   0.50    0.44    --  116.06  54.00-180.00   50
 34  \w     69.00 114.00   0.50    0.44    --   70.56  63.00-180.00   90
 35  \w     37.00  63.00   0.50    0.44    --   70.56  63.00-180.00   52
 36  \w    117.00 157.00   0.50    0.44    --  116.06   0.00  60.00   80
 37  \w    111.00 138.00   0.50    0.44    --  116.06   0.00  30.00   54
 38  \w    107.00 177.00   0.50    0.44    --  116.06   0.00 150.00  140
 39  \w    121.00 151.00   0.50    0.44    --   70.56   0.00  60.00   60
 40  \w     32.00 108.00   0.50    0.11    --   25.07  19.00 150.00  152
 41  \w    -12.00  14.00   0.50    0.11    --   25.07  19.00 150.00   52
 42  \w     47.00  81.00   0.50    0.44    --  116.06 -65.00 120.00   68
 43  \w     14.00  45.00   0.50    0.44    --  116.06 -43.00 150.00   62
 44  \w     14.00  39.00   0.50    0.44    --  116.06 -43.00 120.00   50
 45  \w    -31.00  19.00   0.50    0.44    --   70.56 -37.00 120.00  100
 46  \w     10.00  49.00   0.50    0.44    --  116.06 -54.00 -30.00   78
 47  \w      5.00  30.00   0.50    0.44    --  116.06 -65.00 -60.00   50
 48  \w     15.00  47.00   0.50    0.44    --  116.06 -43.00-180.00   64
 49  \w    -29.00  12.00   0.50    0.44    --   70.56 -12.00-180.00   82
 50  \w    -34.00  24.00   0.50    0.44    --   70.56 -25.00 -90.00  116
 51  \w     37.00  74.00   0.50    0.44    --  116.06-104.00 -30.00   74
 52  \w     75.00 100.00   0.50    0.44    --  116.06-150.00 -22.00   50
 53  \w     77.00 106.00   0.50    0.44    --   70.56-122.00 138.00   58
 54  \w     41.00  69.00   0.50    0.44    --   70.56-122.00 138.00   56
 55  \w     47.00  72.00   0.50    0.44    --  116.06-122.00 138.00   50
 56  \w     79.00 105.00   0.50    0.44    --  116.06-104.00 -30.00   52
 57  \w     78.00 103.00   0.50    0.11    --   25.07-150.00 -22.00   50
 58  \w    -90.00 -65.00   0.50    0.11    --   25.07-178.00-180.00   50
 59  \w   -139.00 -79.00   0.50    0.11    --  -25.07   0.00   0.00  120
 60  \w    -79.00 -54.00   0.50    0.44    -- -106.00 122.00-139.00   50
 61  \w    -48.00 -23.00   0.50    0.44    --  -70.56 122.00-139.00   50
 62  \w    -89.00 -64.00   0.50    0.11    --  -25.07 150.00  21.00   50
 63  \w    -81.00 -45.00   0.50    0.44    -- -106.00 104.00  30.00   72
 64  \w    -17.00  30.00   0.50    0.11    --  -25.07  19.00 -30.00   94
 65  \w    -16.00  51.00   0.50    0.11    --  -25.07  19.00 -90.00  134
 66  \w    -25.00   7.00   0.50    0.44    --  -70.56  25.00-180.00   64
 67  \w    -59.00 -23.00   0.50    0.44    -- -106.00  54.00 -90.00   72
 68  \w    -25.00  12.00   0.50    0.44    --  -70.56  25.00 -60.00   74
 69  \w    -25.00   0.00   0.50    0.44    --  -70.56  25.00  30.00   50
 70  \w   -115.00 -57.00   0.50    0.44    -- -106.00 -65.00  30.00  116
 71  \w   -153.00-128.00   0.50    0.44    --  -70.56 -77.00  90.00   50
 72  \w   -113.00 -87.00   0.50    0.44    -- -106.00 -77.00 120.00   52
 73  \w    -75.00 -50.00   0.50    0.44    -- -106.00 -77.00  90.00   50
 74  \w    -53.00 -27.00   0.50    0.44    --  -70.56 -77.00  90.00   52
 75  \w    -76.00 -50.00   0.50    0.44    -- -106.00 -77.00 120.00   52
 76  \w    -75.00 -50.00   0.50    0.44    -- -106.00 -77.00  60.00   50
 77  \w    -98.00 -52.00   0.50    0.44    -- -106.00 -77.00 150.00   92
 78  \w   -129.00 -83.00   0.50    0.44    -- -106.00 -77.00  90.00   92
 79  \w   -166.00-134.00   0.50    0.44    -- -106.00 -77.00  90.00   64
 80  \w   -103.00 -54.00   0.50    0.44    -- -106.00 -74.00  75.24   98
 81  \w    -88.00 -51.00   0.50    0.44    -- -106.00 -74.00  97.55   74
 82  \w   -176.00-142.00   0.50    0.44    -- -106.00 -77.00-180.00   68
 83  \w   -136.00-110.00   0.50    0.44    -- -106.00 -77.00-180.00   52
 84  \w    -99.00 -73.00   0.50    0.11    --  -25.07-150.00 -22.00   52
 85  \w    -92.00 -58.00   0.50    0.44    --  -70.56-150.00 -22.00   68
 86  \w   -144.00 -97.00   0.50    0.44    -- -106.00-150.00 -22.00   94
 87  \w   -124.00 -99.00   0.50    0.11    --  -25.07-122.00 138.00   50
 88  \w   -123.00 -98.00   0.50    0.44    --  -70.56-122.00 138.00   50
 89  \w   -147.00-122.00   0.50    0.44    -- -106.00-122.00 138.00   50
;
_diffrn_measurement_device 'four-circle diffractometer'
_diffrn_measurement_device_type 'XtaLAB Synergy, Dualflex, HyPix'
_diffrn_measurement_method '\w scans'
_diffrn_orient_matrix_type 'CrysAlisPro convention (1999,Acta A55,543-557)'
_diffrn_orient_matrix_UB_11 -0.0137669000
_diffrn_orient_matrix_UB_12 -0.0259934000
_diffrn_orient_matrix_UB_13 -0.0292757000
_diffrn_orient_matrix_UB_21 -0.1306919000
_diffrn_orient_matrix_UB_22 0.1226013000
_diffrn_orient_matrix_UB_23 0.0003234000
_diffrn_orient_matrix_UB_31 0.0521935000
_diffrn_orient_matrix_UB_32 0.3005053000
_diffrn_orient_matrix_UB_33 -0.0026850000
_diffrn_radiation_monochromator mirror
_diffrn_radiation_probe x-ray
_diffrn_radiation_type 'Cu K\a'
_diffrn_radiation_wavelength 1.54184
_diffrn_reflns_av_R_equivalents 0.0887
_diffrn_reflns_av_unetI/netI 0.0594
_diffrn_reflns_Laue_measured_fraction_full 0.991
_diffrn_reflns_Laue_measured_fraction_max 0.991
_diffrn_reflns_limit_h_max 13
_diffrn_reflns_limit_h_min -11
_diffrn_reflns_limit_k_max 5
_diffrn_reflns_limit_k_min -5
_diffrn_reflns_limit_l_max 62
_diffrn_reflns_limit_l_min -61
_diffrn_reflns_number 9144
_diffrn_reflns_point_group_measured_fraction_full 0.991
_diffrn_reflns_point_group_measured_fraction_max 0.991
_diffrn_reflns_theta_full 67.484
_diffrn_reflns_theta_max 67.484
_diffrn_reflns_theta_min 3.373
_diffrn_source 'micro-focus sealed X-ray tube'
_diffrn_source_type 'PhotonJet (Cu) X-ray Source'
_exptl_absorpt_coefficient_mu 1.899
_exptl_absorpt_correction_T_max 1.00000
_exptl_absorpt_correction_T_min 0.59125
_exptl_absorpt_correction_type multi-scan
_exptl_absorpt_process_details
;
CrysAlisPro 1.171.42.70a (Rigaku Oxford Diffraction, 2022)
Empirical absorption correction using spherical harmonics,
implemented in SCALE3 ABSPACK scaling algorithm.
;
_exptl_crystal_colour 'clear yellow'
_exptl_crystal_colour_lustre clear
_exptl_crystal_colour_primary yellow
_exptl_crystal_density_diffrn 1.200
_exptl_crystal_description plate
_exptl_crystal_F_000 1056
_exptl_crystal_recrystallization_method 'Re-crystallisation from solvent: toluene'
_exptl_crystal_size_max 0.3
_exptl_crystal_size_mid 0.3
_exptl_crystal_size_min 0.07
_refine_diff_density_max 0.459
_refine_diff_density_min -0.567
_refine_diff_density_rms 0.093
_refine_ls_extinction_coef 0.0006(2)
_refine_ls_extinction_expression Fc^*^=kFc[1+0.001xFc^2^\l^3^/sin(2\q)]^-1/4^
_refine_ls_extinction_method 'SHELXL-2018/3 (Sheldrick 2018)'
_refine_ls_goodness_of_fit_ref 1.056
_refine_ls_hydrogen_treatment constr
_refine_ls_matrix_type full
_refine_ls_number_parameters 156
_refine_ls_number_reflns 2423
_refine_ls_number_restraints 0
_refine_ls_restrained_S_all 1.056
_refine_ls_R_factor_all 0.0594
_refine_ls_R_factor_gt 0.0572
_refine_ls_shift/su_max 0.001
_refine_ls_shift/su_mean 0.000
_refine_ls_structure_factor_coef Fsqd
_refine_ls_weighting_details 'w=1/[\s^2^(Fo^2^)+(0.1158P)^2^+0.8627P] where P=(Fo^2^+2Fc^2^)/3'
_refine_ls_weighting_scheme calc
_refine_ls_wR_factor_gt 0.1540
_refine_ls_wR_factor_ref 0.1581
_reflns_Friedel_coverage 0.000
_reflns_number_gt 2245
_reflns_number_total 2423
_reflns_threshold_expression 'I > 2\s(I)'
_cod_data_source_file d5ce01050k2.cif
_cod_data_source_block mw1557_3
_cod_depositor_comments 'Adding full bibliography for 7251778--7251779.cif.'
_cod_original_cell_volume 2705.13(18)
_cod_database_code 7251779
_shelx_shelxl_version_number 2018/3
_chemical_oxdiff_formula 'C32 S2'
_shelx_space_group_comment
;
The symmetry employed for this shelxl refinement is uniquely defined
by the following loop, which should always be used as a source of
symmetry information in preference to the above space-group names.
They are only intended as comments.
;
_shelx_estimated_absorpt_t_max 0.879
_shelx_estimated_absorpt_t_min 0.600
_olex2_refinement_description
;
1. Fixed Uiso
 At 1.2 times of:
  All C(H) groups, All C(H,H) groups
 At 1.5 times of:
  All C(H,H,H) groups
2.a Secondary CH2 refined with riding coordinates:
 C9(H9A,H9B), C13(H13A,H13B), C11(H11A,H11B), C14(H14A,H14B), C10(H10A,H10B),
 C12(H12A,H12B), C15(H15A,H15B)
2.b Aromatic/amide H refined with riding coordinates:
 C1(H1), C2(H2), C5(H5)
2.c Idealised Me refined as rotating group:
 C16(H16A,H16B,H16C)
;
_olex2_submission_special_instructions 'No special instructions were received'
_oxdiff_diffrn_reflns_filtered 314
_oxdiff_exptl_absorpt_empirical_details
;
Empirical correction (ABSPACK) includes:
- Absorption correction using spherical harmonics
- Frame scaling
;
_oxdiff_exptl_absorpt_empirical_full_max 3.874
_oxdiff_exptl_absorpt_empirical_full_min 0.434

loop_
_space_group_symop_operation_xyz
'x, y, z'
'-x+1/2, y, -z'
'x+1/2, y+1/2, z+1/2'
'-x+1, y+1/2, -z+1/2'
'-x, -y, -z'
'x-1/2, -y, z'
'-x+1/2, -y+1/2, -z+1/2'
'x, -y+1/2, z+1/2'

loop_
_atom_site_label
_atom_site_type_symbol
_atom_site_fract_x
_atom_site_fract_y
_atom_site_fract_z
_atom_site_U_iso_or_equiv
_atom_site_adp_type
_atom_site_occupancy
_atom_site_site_symmetry_order
_atom_site_calc_flag
_atom_site_refinement_flags_posn
_atom_site_refinement_flags_adp
_atom_site_refinement_flags_occupancy
_atom_site_disorder_assembly
_atom_site_disorder_group
S1 S 0.19915(4) 0.32419(9) 0.65854(2) 0.0179(2) Uani 1 1 d . . . . .
C6 C 0.26921(16) 0.1831(3) 0.70503(3) 0.0150(4) Uani 1 1 d . . . . .
C7 C 0.26563(15) 0.2048(4) 0.73115(4) 0.0152(4) Uani 1 1 d . . . . .
C4 C 0.31451(14) 0.0696(4) 0.66338(3) 0.0160(4) Uani 1 1 d . . . . .
C1 C 0.10319(15) 0.5651(4) 0.72937(3) 0.0185(4) Uani 1 1 d . . . . .
H1 H 0.049290 0.688329 0.737675 0.022 Uiso 1 1 calc R U . . .
C2 C 0.10439(15) 0.5497(4) 0.70254(3) 0.0182(4) Uani 1 1 d . . . . .
H2 H 0.050567 0.665479 0.692262 0.022 Uiso 1 1 calc R U . . .
C8 C 0.18434(15) 0.3920(4) 0.74281(3) 0.0162(4) Uani 1 1 d . . . . .
C3 C 0.18406(16) 0.3656(4) 0.69111(3) 0.0161(4) Uani 1 1 d . . . . .
C9 C 0.37253(16) -0.0546(4) 0.64056(3) 0.0177(4) Uani 1 1 d . . . . .
H9A H 0.307399 -0.138584 0.629083 0.021 Uiso 1 1 calc R U . . .
H9B H 0.428712 -0.208712 0.646357 0.021 Uiso 1 1 calc R U . . .
C13 C 0.66223(16) 0.0809(4) 0.56915(3) 0.0199(4) Uani 1 1 d . . . . .
H13A H 0.715949 -0.059075 0.578239 0.024 Uiso 1 1 calc R U . . .
H13B H 0.606850 -0.023510 0.556925 0.024 Uiso 1 1 calc R U . . .
C11 C 0.50966(16) 0.0226(4) 0.60363(3) 0.0185(4) Uani 1 1 d . . . . .
H11A H 0.564843 -0.127471 0.610685 0.022 Uiso 1 1 calc R U . . .
H11B H 0.447601 -0.068181 0.591861 0.022 Uiso 1 1 calc R U . . .
C14 C 0.74172(17) 0.2799(4) 0.55432(3) 0.0200(4) Uani 1 1 d . . . . .
H14A H 0.796241 0.387451 0.566484 0.024 Uiso 1 1 calc R U . . .
H14B H 0.688248 0.416903 0.544793 0.024 Uiso 1 1 calc R U . . .
C10 C 0.44441(17) 0.1602(4) 0.62548(4) 0.0191(4) Uani 1 1 d . . . . .
H10A H 0.387310 0.306704 0.618473 0.023 Uiso 1 1 calc R U . . .
H10B H 0.505946 0.254274 0.637145 0.023 Uiso 1 1 calc R U . . .
C5 C 0.34066(15) 0.0164(4) 0.68834(3) 0.0163(4) Uani 1 1 d . . . . .
H5 H 0.400305 -0.117783 0.694290 0.020 Uiso 1 1 calc R U . . .
C12 C 0.58471(16) 0.2300(4) 0.58855(3) 0.0182(4) Uani 1 1 d . . . . .
H12A H 0.639448 0.339157 0.600546 0.022 Uiso 1 1 calc R U . . .
H12B H 0.528415 0.364826 0.579485 0.022 Uiso 1 1 calc R U . . .
C15 C 0.82004(18) 0.1230(5) 0.53559(4) 0.0236(5) Uani 1 1 d . . . . .
H15A H 0.871892 -0.017392 0.545079 0.028 Uiso 1 1 calc R U . . .
H15B H 0.765340 0.019209 0.523186 0.028 Uiso 1 1 calc R U . . .
C16 C 0.9023(2) 0.3202(4) 0.52112(4) 0.0281(5) Uani 1 1 d . . . . .
H16A H 0.949769 0.209796 0.509295 0.042 Uiso 1 1 calc R U . . .
H16B H 0.958456 0.419303 0.533257 0.042 Uiso 1 1 calc R U . . .
H16C H 0.851400 0.458328 0.511496 0.042 Uiso 1 1 calc R U . . .

loop_
_atom_site_aniso_label
_atom_site_aniso_U_11
_atom_site_aniso_U_22
_atom_site_aniso_U_33
_atom_site_aniso_U_23
_atom_site_aniso_U_13
_atom_site_aniso_U_12
S1 0.0174(3) 0.0221(4) 0.0147(3) -0.00004(14) 0.0064(2) 0.00212(14)
C6 0.0134(8) 0.0151(10) 0.0171(9) -0.0008(6) 0.0071(7) -0.0046(6)
C7 0.0125(8) 0.0163(9) 0.0174(9) 0.0004(6) 0.0068(7) -0.0013(6)
C4 0.0146(8) 0.0161(9) 0.0179(9) -0.0024(7) 0.0075(6) -0.0037(6)
C1 0.0178(8) 0.0196(10) 0.0188(9) -0.0012(7) 0.0090(7) 0.0026(7)
C2 0.0164(8) 0.0201(10) 0.0188(9) 0.0021(7) 0.0068(7) 0.0030(7)
C8 0.0153(8) 0.0177(9) 0.0165(9) -0.0011(7) 0.0083(7) -0.0034(7)
C3 0.0142(8) 0.0178(9) 0.0169(9) 0.0025(7) 0.0060(7) -0.0030(6)
C9 0.0197(8) 0.0172(9) 0.0171(8) -0.0034(7) 0.0082(7) -0.0013(7)
C13 0.0193(8) 0.0220(10) 0.0193(9) -0.0020(7) 0.0087(7) -0.0006(7)
C11 0.0191(8) 0.0192(9) 0.0180(9) -0.0022(7) 0.0092(7) 0.0009(7)
C14 0.0199(9) 0.0227(10) 0.0182(9) 0.0003(7) 0.0078(7) 0.0011(7)
C10 0.0226(9) 0.0177(10) 0.0180(9) -0.0039(7) 0.0103(7) -0.0014(6)
C5 0.0139(7) 0.0170(9) 0.0186(9) -0.0002(7) 0.0075(6) -0.0014(6)
C12 0.0192(9) 0.0184(9) 0.0180(9) -0.0011(7) 0.0084(7) 0.0014(7)
C15 0.0230(9) 0.0287(10) 0.0201(9) -0.0016(8) 0.0118(8) 0.0017(8)
C16 0.0264(11) 0.0327(12) 0.0264(11) 0.0007(8) 0.0138(8) -0.0006(7)

loop_
_atom_type_symbol
_atom_type_description
_atom_type_scat_dispersion_real
_atom_type_scat_dispersion_imag
_atom_type_scat_source
C C 0.0181 0.0091 'International Tables Vol C Tables 4.2.6.8 and 6.1.1.4'
H H 0.0000 0.0000 'International Tables Vol C Tables 4.2.6.8 and 6.1.1.4'
S S 0.3331 0.5567 'International Tables Vol C Tables 4.2.6.8 and 6.1.1.4'

loop_
_geom_angle_atom_site_label_1
_geom_angle_atom_site_label_2
_geom_angle_atom_site_label_3
_geom_angle
_geom_angle_site_symmetry_1
_geom_angle_site_symmetry_3
_geom_angle_publ_flag
C3 S1 C4 92.27(8) . . ?
C7 C6 C3 114.16(16) . . ?
C7 C6 C5 133.77(16) . . ?
C5 C6 C3 112.07(16) . . ?
C6 C7 C8 121.90(16) . . ?
C6 C7 C8 147.91(17) . 7_556 ?
C8 C7 C8 90.18(15) . 7_556 ?
C9 C4 S1 118.89(13) . . ?
C5 C4 S1 112.49(13) . . ?
C5 C4 C9 128.60(17) . . ?
C8 C1 C2 116.24(16) . . ?
C3 C2 C1 120.16(17) . . ?
C7 C8 C7 89.82(15) . 7_556 ?
C1 C8 C7 146.63(17) . 7_556 ?
C1 C8 C7 123.55(17) . . ?
C6 C3 S1 109.87(13) . . ?
C2 C3 S1 126.13(15) . . ?
C2 C3 C6 123.98(17) . . ?
C4 C9 C10 113.62(14) . . ?
C14 C13 C12 113.87(16) . . ?
C12 C11 C10 113.52(15) . . ?
C13 C14 C15 112.40(16) . . ?
C11 C10 C9 112.13(14) . . ?
C4 C5 C6 113.28(16) . . ?
C11 C12 C13 112.26(15) . . ?
C16 C15 C14 112.73(17) . . ?

loop_
_geom_bond_atom_site_label_1
_geom_bond_atom_site_label_2
_geom_bond_distance
_geom_bond_site_symmetry_2
_geom_bond_publ_flag
S1 C4 1.7510(18) . ?
S1 C3 1.7366(18) . ?
C6 C7 1.377(3) . ?
C6 C3 1.439(3) . ?
C6 C5 1.439(2) . ?
C7 C8 1.415(2) . ?
C7 C8 1.515(3) 7_556 ?
C4 C9 1.503(2) . ?
C4 C5 1.350(2) . ?
C1 C2 1.411(2) . ?
C1 C8 1.374(3) . ?
C2 C3 1.389(2) . ?
C9 C10 1.529(2) . ?
C13 C14 1.522(2) . ?
C13 C12 1.529(2) . ?
C11 C10 1.527(2) . ?
C11 C12 1.526(2) . ?
C14 C15 1.528(2) . ?
C15 C16 1.524(3) . ?
